data_4501849
loop_
_publ_author_name
'Roper, Laila C.'
'Pr\"asang, Carsten'
'Kozhevnikov, Valery N.'
'Whitwood, Adrian C.'
'Karadakov, Peter B.'
'Bruce, Duncan W.'

_publ_section_title
;
 Experimental and Theoretical Study of Halogen-Bonded Complexes of DMAP
 with Di- and Triiodofluorobenzenes. A Complex with a Very Short
 N&#x00B7;&#x00B7;&#x00B7;I Halogen Bond
;
_journal_issue 8
_journal_name_full 'Crystal Growth &amp; Design'
_journal_page_first 3710
_journal_paper_doi 10.1021/cg100549u
_journal_volume 10
_journal_year 2010
_chemical_formula_moiety '2(C7 H10 N2), C6 H F3 I2'
_chemical_formula_sum 'C20 H21 F3 I2 N4'
_chemical_formula_weight 628.21
_chemical_name_systematic
; 
 ? 
;
_space_group_IT_number 2
_symmetry_cell_setting triclinic
_symmetry_space_group_name_Hall '-P 1'
_symmetry_space_group_name_H-M 'P -1'
_atom_sites_solution_hydrogens geom
_atom_sites_solution_primary direct
_atom_sites_solution_secondary difmap
_audit_creation_method SHELXL-97
_cell_angle_alpha 82.2590(10)
_cell_angle_beta 83.2630(10)
_cell_angle_gamma 85.4200(10)
_cell_formula_units_Z 2
_cell_length_a 7.8159(5)
_cell_length_b 8.6440(6)
_cell_length_c 16.6891(11)
_cell_measurement_reflns_used 4909
_cell_measurement_temperature 110(2)
_cell_measurement_theta_max 29.79
_cell_measurement_theta_min 2.48
_cell_volume 1107.18(13)
_computing_cell_refinement 'Bruker SMART'
_computing_data_collection 'Bruker SMART'
_computing_data_reduction 'Bruker SAINT'
_computing_molecular_graphics 'Bruker SHELXTL'
_computing_publication_material 'Bruker SHELXTL'
_computing_structure_refinement 'SHELXL-97 (Sheldrick, 1997)'
_computing_structure_solution 'SHELXS-97 (Sheldrick, 1997)'
_diffrn_ambient_temperature 110(2)
_diffrn_measured_fraction_theta_full 0.961
_diffrn_measured_fraction_theta_max 0.961
_diffrn_measurement_device_type 'CCD area detector'
_diffrn_measurement_method 'phi and omega scans'
_diffrn_radiation_monochromator graphite
_diffrn_radiation_source 'fine-focus sealed tube'
_diffrn_radiation_type MoK\a
_diffrn_radiation_wavelength 0.71073
_diffrn_reflns_av_R_equivalents 0.0206
_diffrn_reflns_av_sigmaI/netI 0.0352
_diffrn_reflns_limit_h_max 10
_diffrn_reflns_limit_h_min -10
_diffrn_reflns_limit_k_max 12
_diffrn_reflns_limit_k_min -12
_diffrn_reflns_limit_l_max 23
_diffrn_reflns_limit_l_min -23
_diffrn_reflns_number 12466
_diffrn_reflns_theta_full 30.01
_diffrn_reflns_theta_max 30.01
_diffrn_reflns_theta_min 2.38
_exptl_absorpt_coefficient_mu 2.879
_exptl_absorpt_correction_T_max 0.944
_exptl_absorpt_correction_T_min 0.733
_exptl_absorpt_correction_type multi-scan
_exptl_absorpt_process_details 'SADABS v2.03; (Sheldrick)'
_exptl_crystal_colour colourless
_exptl_crystal_density_diffrn 1.884
_exptl_crystal_density_method 'not measured'
_exptl_crystal_description shard
_exptl_crystal_F_000 604
_exptl_crystal_size_max 0.27
_exptl_crystal_size_mid 0.10
_exptl_crystal_size_min 0.02
_refine_diff_density_max 0.705
_refine_diff_density_min -0.480
_refine_diff_density_rms 0.101
_refine_ls_extinction_method none
_refine_ls_goodness_of_fit_ref 1.004
_refine_ls_hydrogen_treatment constr
_refine_ls_matrix_type full
_refine_ls_number_parameters 266
_refine_ls_number_reflns 6189
_refine_ls_number_restraints 0
_refine_ls_restrained_S_all 1.004
_refine_ls_R_factor_all 0.0372
_refine_ls_R_factor_gt 0.0251
_refine_ls_shift/su_max 0.001
_refine_ls_shift/su_mean 0.000
_refine_ls_structure_factor_coef Fsqd
_refine_ls_weighting_details 'calc w=1/[\s^2^(Fo^2^)+(0.0275P)^2^+0.0000P] where P=(Fo^2^+2Fc^2^)/3'
_refine_ls_weighting_scheme calc
_refine_ls_wR_factor_gt 0.0541
_refine_ls_wR_factor_ref 0.0583
_reflns_number_gt 4962
_reflns_number_total 6189
_reflns_threshold_expression >2sigma(I)
_cod_data_source_file cg100549u_si_001.cif
_cod_data_source_block dwb0805m
_cod_depositor_comments
;
The following automatic conversions were performed:

'_symmetry_cell_setting' value 'Triclinic' changed to 'triclinic'
according to /home/saulius/struct/CIF-dictionaries/cif_core.dic
dictionary named 'cif_core.dic' version 2.4.2 from 2011-04-26.

Automatic conversion script
Id: cif_fix_values 1715 2011-07-08 13:25:40Z adriana 
;
_cod_original_sg_symbol_H-M P-1
_cod_database_code 4501849

loop_
_symmetry_equiv_pos_as_xyz
'x, y, z'
'-x, -y, -z'

loop_
_atom_site_label
_atom_site_type_symbol
_atom_site_fract_x
_atom_site_fract_y
_atom_site_fract_z
_atom_site_U_iso_or_equiv
_atom_site_adp_type
_atom_site_occupancy
_atom_site_symmetry_multiplicity
_atom_site_calc_flag
_atom_site_refinement_flags
C1 C 0.3251(3) 0.5461(3) 0.31442(14) 0.0200(5) Uani 1 1 d .
C2 C 0.4065(3) 0.6787(3) 0.27794(14) 0.0205(5) Uani 1 1 d .
H2 H 0.5216 0.6910 0.2878 0.025 Uiso 1 1 calc R
C3 C 0.3229(3) 0.7939(3) 0.22727(14) 0.0201(5) Uani 1 1 d .
C4 C 0.1571(3) 0.7733(3) 0.21222(14) 0.0228(5) Uani 1 1 d .
C5 C 0.0741(3) 0.6420(3) 0.24740(15) 0.0240(5) Uani 1 1 d .
C6 C 0.1582(3) 0.5294(3) 0.29819(15) 0.0232(5) Uani 1 1 d .
F1 F 0.0708(2) 0.88017(17) 0.16281(9) 0.0298(3) Uani 1 1 d .
F2 F -0.08753(19) 0.62350(19) 0.23198(10) 0.0343(4) Uani 1 1 d .
F3 F 0.0724(2) 0.40347(18) 0.33178(10) 0.0339(4) Uani 1 1 d .
I1 I 0.45265(2) 0.379360(17) 0.394228(9) 0.02308(5) Uani 1 1 d .
I2 I 0.44813(2) 0.996802(17) 0.173835(9) 0.02323(5) Uani 1 1 d .
C7 C 0.8155(3) 0.2873(3) 0.49755(15) 0.0248(5) Uani 1 1 d .
H7 H 0.8142 0.3831 0.4622 0.030 Uiso 1 1 calc R
C8 C 0.9560(3) 0.2488(3) 0.53986(15) 0.0240(5) Uani 1 1 d .
H8 H 1.0481 0.3163 0.5328 0.029 Uiso 1 1 calc R
C9 C 0.9640(3) 0.1091(3) 0.59387(14) 0.0198(5) Uani 1 1 d .
C10 C 0.8225(3) 0.0150(3) 0.59868(14) 0.0205(5) Uani 1 1 d .
H10 H 0.8195 -0.0816 0.6334 0.025 Uiso 1 1 calc R
C11 C 0.6890(3) 0.0649(3) 0.55246(15) 0.0232(5) Uani 1 1 d .
H11 H 0.5964 -0.0016 0.5564 0.028 Uiso 1 1 calc R
C12 C 1.2514(3) 0.1575(3) 0.62251(17) 0.0303(6) Uani 1 1 d .
H12A H 1.2987 0.1559 0.5656 0.045 Uiso 1 1 calc R
H12B H 1.3380 0.1106 0.6581 0.045 Uiso 1 1 calc R
H12C H 1.2208 0.2658 0.6326 0.045 Uiso 1 1 calc R
C13 C 1.1095(3) -0.0808(3) 0.69052(16) 0.0287(6) Uani 1 1 d .
H13A H 0.9983 -0.0978 0.7231 0.043 Uiso 1 1 calc R
H13B H 1.1995 -0.0804 0.7267 0.043 Uiso 1 1 calc R
H13C H 1.1382 -0.1650 0.6564 0.043 Uiso 1 1 calc R
N1 N 0.6787(3) 0.1991(2) 0.50246(13) 0.0248(4) Uani 1 1 d .
N2 N 1.0982(3) 0.0685(2) 0.63918(13) 0.0240(4) Uani 1 1 d .
C14 C 0.6815(4) 1.2669(3) 0.02308(17) 0.0300(6) Uani 1 1 d .
H14 H 0.6853 1.1750 -0.0027 0.036 Uiso 1 1 calc R
C15 C 0.7511(3) 1.3981(3) -0.02142(16) 0.0270(5) Uani 1 1 d .
H15 H 0.8006 1.3942 -0.0759 0.032 Uiso 1 1 calc R
C16 C 0.7488(3) 1.5372(3) 0.01372(14) 0.0203(5) Uani 1 1 d .
C17 C 0.6691(3) 1.5316(3) 0.09411(15) 0.0244(5) Uani 1 1 d .
H17 H 0.6603 1.6220 0.1214 0.029 Uiso 1 1 calc R
C18 C 0.6039(4) 1.3945(3) 0.13313(16) 0.0293(6) Uani 1 1 d .
H18 H 0.5513 1.3947 0.1874 0.035 Uiso 1 1 calc R
C19 C 0.8946(3) 1.6684(3) -0.11120(15) 0.0286(6) Uani 1 1 d .
H19A H 0.9816 1.5810 -0.1154 0.043 Uiso 1 1 calc R
H19B H 0.9487 1.7673 -0.1296 0.043 Uiso 1 1 calc R
H19C H 0.8033 1.6580 -0.1453 0.043 Uiso 1 1 calc R
C20 C 0.8108(4) 1.8105(3) 0.01043(17) 0.0311(6) Uani 1 1 d .
H20A H 0.6903 1.8518 0.0179 0.047 Uiso 1 1 calc R
H20B H 0.8796 1.8880 -0.0248 0.047 Uiso 1 1 calc R
H20C H 0.8561 1.7885 0.0634 0.047 Uiso 1 1 calc R
N3 N 0.6093(3) 1.2612(3) 0.10009(14) 0.0303(5) Uani 1 1 d .
N4 N 0.8204(3) 1.6667(2) -0.02703(13) 0.0250(4) Uani 1 1 d .

loop_
_atom_site_aniso_label
_atom_site_aniso_U_11
_atom_site_aniso_U_22
_atom_site_aniso_U_33
_atom_site_aniso_U_23
_atom_site_aniso_U_13
_atom_site_aniso_U_12
C1 0.0235(12) 0.0195(11) 0.0164(11) -0.0022(9) -0.0016(9) 0.0008(9)
C2 0.0207(12) 0.0192(11) 0.0221(12) -0.0040(9) -0.0038(9) -0.0005(9)
C3 0.0261(12) 0.0174(10) 0.0169(11) -0.0035(9) -0.0018(9) -0.0008(9)
C4 0.0300(13) 0.0222(11) 0.0166(11) -0.0033(9) -0.0063(10) 0.0024(10)
C5 0.0218(12) 0.0292(13) 0.0228(12) -0.0086(10) -0.0042(10) -0.0025(10)
C6 0.0250(13) 0.0225(12) 0.0227(12) -0.0047(9) -0.0001(10) -0.0067(9)
F1 0.0320(8) 0.0292(8) 0.0284(8) 0.0005(6) -0.0136(7) 0.0039(6)
F2 0.0241(8) 0.0435(9) 0.0377(9) -0.0046(7) -0.0115(7) -0.0065(7)
F3 0.0318(9) 0.0321(8) 0.0375(9) 0.0053(7) -0.0048(7) -0.0152(7)
I1 0.02764(9) 0.01890(8) 0.02182(9) 0.00148(6) -0.00391(6) -0.00107(6)
I2 0.02745(9) 0.01931(8) 0.02215(9) 0.00115(6) -0.00422(6) -0.00091(6)
C7 0.0289(13) 0.0214(11) 0.0225(12) 0.0015(9) -0.0026(10) -0.0001(10)
C8 0.0237(12) 0.0230(12) 0.0255(13) -0.0043(10) -0.0005(10) -0.0027(9)
C9 0.0182(11) 0.0234(11) 0.0178(11) -0.0063(9) 0.0009(9) 0.0007(9)
C10 0.0218(12) 0.0189(11) 0.0204(12) -0.0028(9) -0.0017(9) 0.0010(9)
C11 0.0206(12) 0.0236(12) 0.0258(13) -0.0046(10) -0.0022(10) -0.0014(9)
C12 0.0215(13) 0.0351(14) 0.0362(15) -0.0067(12) -0.0063(11) -0.0048(11)
C13 0.0277(14) 0.0306(13) 0.0284(14) -0.0013(11) -0.0107(11) 0.0023(11)
N1 0.0261(11) 0.0238(10) 0.0241(11) -0.0019(8) -0.0047(9) 0.0008(8)
N2 0.0207(10) 0.0261(10) 0.0255(11) -0.0016(8) -0.0051(8) -0.0021(8)
C14 0.0381(16) 0.0220(12) 0.0306(14) -0.0066(10) -0.0034(12) -0.0012(11)
C15 0.0343(15) 0.0258(12) 0.0208(12) -0.0049(10) -0.0006(11) -0.0008(11)
C16 0.0180(11) 0.0230(11) 0.0204(12) -0.0036(9) -0.0043(9) 0.0008(9)
C17 0.0265(13) 0.0230(12) 0.0232(12) -0.0053(10) 0.0000(10) 0.0016(10)
C18 0.0315(14) 0.0318(14) 0.0218(13) 0.0022(10) 0.0015(11) -0.0014(11)
C19 0.0290(14) 0.0293(13) 0.0246(13) -0.0006(10) 0.0027(11) 0.0028(11)
C20 0.0429(17) 0.0202(12) 0.0307(14) -0.0034(10) -0.0046(12) -0.0043(11)
N3 0.0333(13) 0.0244(11) 0.0314(13) 0.0024(9) -0.0015(10) -0.0034(9)
N4 0.0285(12) 0.0237(10) 0.0227(11) -0.0037(8) 0.0004(9) -0.0036(9)

loop_
_atom_type_symbol
_atom_type_description
_atom_type_scat_dispersion_real
_atom_type_scat_dispersion_imag
_atom_type_scat_source
C C 0.0033 0.0016 'International Tables Vol C Tables 4.2.6.8 and 6.1.1.4'
H H 0.0000 0.0000 'International Tables Vol C Tables 4.2.6.8 and 6.1.1.4'
N N 0.0061 0.0033 'International Tables Vol C Tables 4.2.6.8 and 6.1.1.4'
F F 0.0171 0.0103 'International Tables Vol C Tables 4.2.6.8 and 6.1.1.4'
I I -0.4742 1.8119 'International Tables Vol C Tables 4.2.6.8 and 6.1.1.4'

loop_
_geom_angle_atom_site_label_1
_geom_angle_atom_site_label_2
_geom_angle_atom_site_label_3
_geom_angle
C6 C1 C2 118.4(2)
C6 C1 I1 121.55(17)
C2 C1 I1 120.04(17)
C1 C2 C3 121.3(2)
C1 C2 H2 119.3
C3 C2 H2 119.3
C4 C3 C2 118.8(2)
C4 C3 I2 120.56(17)
C2 C3 I2 120.64(18)
F1 C4 C3 121.3(2)
F1 C4 C5 117.8(2)
C3 C4 C5 120.9(2)
F2 C5 C4 120.2(2)
F2 C5 C6 120.2(2)
C4 C5 C6 119.6(2)
F3 C6 C5 117.9(2)
F3 C6 C1 121.2(2)
C5 C6 C1 121.0(2)
C1 I1 N1 168.10(8)
C3 I2 N3 178.51(8)
N1 C7 C8 124.8(2)
N1 C7 H7 117.6
C8 C7 H7 117.6
C7 C8 C9 120.1(2)
C7 C8 H8 120.0
C9 C8 H8 120.0
N2 C9 C8 122.2(2)
N2 C9 C10 122.2(2)
C8 C9 C10 115.6(2)
C11 C10 C9 119.2(2)
C11 C10 H10 120.4
C9 C10 H10 120.4
N1 C11 C10 125.5(2)
N1 C11 H11 117.3
C10 C11 H11 117.3
N2 C12 H12A 109.5
N2 C12 H12B 109.5
H12A C12 H12B 109.5
N2 C12 H12C 109.5
H12A C12 H12C 109.5
H12B C12 H12C 109.5
N2 C13 H13A 109.5
N2 C13 H13B 109.5
H13A C13 H13B 109.5
N2 C13 H13C 109.5
H13A C13 H13C 109.5
H13B C13 H13C 109.5
C11 N1 C7 114.8(2)
C11 N1 I1 141.25(17)
C7 N1 I1 103.93(15)
C9 N2 C13 121.2(2)
C9 N2 C12 119.4(2)
C13 N2 C12 117.9(2)
N3 C14 C15 124.2(2)
N3 C14 H14 117.9
C15 C14 H14 117.9
C14 C15 C16 120.2(2)
C14 C15 H15 119.9
C16 C15 H15 119.9
N4 C16 C15 122.0(2)
N4 C16 C17 122.7(2)
C15 C16 C17 115.4(2)
C18 C17 C16 119.8(2)
C18 C17 H17 120.1
C16 C17 H17 120.1
N3 C18 C17 124.7(2)
N3 C18 H18 117.6
C17 C18 H18 117.6
N4 C19 H19A 109.5
N4 C19 H19B 109.5
H19A C19 H19B 109.5
N4 C19 H19C 109.5
H19A C19 H19C 109.5
H19B C19 H19C 109.5
N4 C20 H20A 109.5
N4 C20 H20B 109.5
H20A C20 H20B 109.5
N4 C20 H20C 109.5
H20A C20 H20C 109.5
H20B C20 H20C 109.5
C14 N3 C18 115.7(2)
C14 N3 I2 119.78(17)
C18 N3 I2 124.08(17)
C16 N4 C19 120.4(2)
C16 N4 C20 120.5(2)
C19 N4 C20 118.9(2)

loop_
_geom_bond_atom_site_label_1
_geom_bond_atom_site_label_2
_geom_bond_distance
C1 C6 1.386(3)
C1 C2 1.388(3)
C1 I1 2.100(2)
C2 C3 1.390(3)
C2 H2 0.9500
C3 C4 1.378(3)
C3 I2 2.116(2)
C4 F1 1.347(3)
C4 C5 1.379(3)
C5 F2 1.345(3)
C5 C6 1.380(4)
C6 F3 1.346(3)
I1 N1 2.892(2)
I2 N3 2.768(2)
C7 N1 1.351(3)
C7 C8 1.369(3)
C7 H7 0.9500
C8 C9 1.408(3)
C8 H8 0.9500
C9 N2 1.360(3)
C9 C10 1.413(3)
C10 C11 1.378(3)
C10 H10 0.9500
C11 N1 1.338(3)
C11 H11 0.9500
C12 N2 1.454(3)
C12 H12A 0.9800
C12 H12B 0.9800
C12 H12C 0.9800
C13 N2 1.453(3)
C13 H13A 0.9800
C13 H13B 0.9800
C13 H13C 0.9800
C14 N3 1.338(3)
C14 C15 1.382(3)
C14 H14 0.9500
C15 C16 1.405(3)
C15 H15 0.9500
C16 N4 1.355(3)
C16 C17 1.408(3)
C17 C18 1.378(3)
C17 H17 0.9500
C18 N3 1.339(3)
C18 H18 0.9500
C19 N4 1.454(3)
C19 H19A 0.9800
C19 H19B 0.9800
C19 H19C 0.9800
C20 N4 1.458(3)
C20 H20A 0.9800
C20 H20B 0.9800
C20 H20C 0.9800

loop_
_geom_torsion_atom_site_label_1
_geom_torsion_atom_site_label_2
_geom_torsion_atom_site_label_3
_geom_torsion_atom_site_label_4
_geom_torsion
C6 C1 C2 C3 1.0(3)
I1 C1 C2 C3 -177.58(17)
C1 C2 C3 C4 -1.2(3)
C1 C2 C3 I2 179.00(17)
C2 C3 C4 F1 -179.2(2)
I2 C3 C4 F1 0.7(3)
C2 C3 C4 C5 0.7(4)
I2 C3 C4 C5 -179.43(18)
F1 C4 C5 F2 0.1(3)
C3 C4 C5 F2 -179.9(2)
F1 C4 C5 C6 179.8(2)
C3 C4 C5 C6 -0.1(4)
F2 C5 C6 F3 -0.7(3)
C4 C5 C6 F3 179.5(2)
F2 C5 C6 C1 179.7(2)
C4 C5 C6 C1 0.0(4)
C2 C1 C6 F3 -179.9(2)
I1 C1 C6 F3 -1.4(3)
C2 C1 C6 C5 -0.4(4)
I1 C1 C6 C5 178.18(18)
C6 C1 I1 N1 -166.9(3)
C2 C1 I1 N1 11.6(5)
N1 C7 C8 C9 -0.7(4)
C7 C8 C9 N2 -177.8(2)
C7 C8 C9 C10 1.4(3)
N2 C9 C10 C11 178.5(2)
C8 C9 C10 C11 -0.7(3)
C9 C10 C11 N1 -0.8(4)
C10 C11 N1 C7 1.6(4)
C10 C11 N1 I1 -178.35(18)
C8 C7 N1 C11 -0.8(4)
C8 C7 N1 I1 179.2(2)
C1 I1 N1 C11 172.1(4)
C1 I1 N1 C7 -7.8(4)
C8 C9 N2 C13 -175.9(2)
C10 C9 N2 C13 4.9(4)
C8 C9 N2 C12 -10.2(4)
C10 C9 N2 C12 170.6(2)
N3 C14 C15 C16 0.0(4)
C14 C15 C16 N4 177.9(2)
C14 C15 C16 C17 -1.4(4)
N4 C16 C17 C18 -177.8(2)
C15 C16 C17 C18 1.5(4)
C16 C17 C18 N3 -0.2(4)
C15 C14 N3 C18 1.3(4)
C15 C14 N3 I2 173.9(2)
C17 C18 N3 C14 -1.2(4)
C17 C18 N3 I2 -173.4(2)
C15 C16 N4 C19 3.4(4)
C17 C16 N4 C19 -177.3(2)
C15 C16 N4 C20 178.1(2)
C17 C16 N4 C20 -2.7(4)

loop_
_cod_related_entry_id
_cod_related_entry_database
_cod_related_entry_code
1 ChemSpider 30661353
